data_4300110
loop_
_publ_author_name
'Dusan Hesek'
'Yoshihisa Inoue'
'Simon R. L. Everitt'
'Hitoshi Ishida'
'Mieko Kunieda'
'Michael G. B. Drew'

_publ_section_title
;
Novel Synthetic Routes to Several New, Differentially Substituted Ruthenium
Tris(4,4'-disubstituted-2,2-bipyridine) Complexes
;
_journal_name_full 'Inorganic Chemistry'
_journal_page_first 308
_journal_page_last 316
_journal_paper_doi 10.1021/ic990840i
_journal_volume 39
_journal_year 2000
_chemical_formula_sum 'C54 H50 Cl6 F12 N8 O2 P2 Ru'
_chemical_formula_weight 1446.73
_space_group_IT_number 4
_symmetry_cell_setting monoclinic
_symmetry_space_group_name_Hall 'P 2yb'
_symmetry_space_group_name_H-M 'P 1 21 1'
_atom_sites_solution_hydrogens geom
_atom_sites_solution_primary direct
_atom_sites_solution_secondary difmap
_audit_creation_method SHELXL-97
_cell_angle_alpha 90.00
_cell_angle_beta 103.405(10)
_cell_angle_gamma 90.00
_cell_formula_units_Z 2
_cell_length_a 10.314(9)
_cell_length_b 25.820(16)
_cell_length_c 12.191(11)
_cell_measurement_reflns_used 25
_cell_measurement_temperature 293(2)
_cell_measurement_theta_max 15.0
_cell_measurement_theta_min 14.1
_cell_volume 3158(4)
_computing_cell_refinement 'Rigaku/AFC Diffractometer Control'
_computing_data_collection 'Rigaku/AFC Diffractometer Control'
_computing_data_reduction teXsan
_computing_molecular_graphics 'PLATON (Spek, 1994)'
_computing_structure_refinement 'SHELXL-97 (Sheldrick, 1997)'
_computing_structure_solution 'SHELXS-97 (Sheldrick, 1997)'
_diffrn_ambient_temperature 293(2)
_diffrn_measured_fraction_theta_full 0.998
_diffrn_measured_fraction_theta_max 0.998
_diffrn_measurement_device_type 'Rigaku AFC7R'
_diffrn_measurement_method \w-2\q
_diffrn_radiation_monochromator graphite
_diffrn_radiation_source 'Rigaku rotating anode'
_diffrn_radiation_type MoK\a
_diffrn_radiation_wavelength 0.71073
_diffrn_reflns_av_R_equivalents 0.0193
_diffrn_reflns_av_sigmaI/netI 0.0734
_diffrn_reflns_limit_h_max 13
_diffrn_reflns_limit_h_min 0
_diffrn_reflns_limit_k_max 33
_diffrn_reflns_limit_k_min 0
_diffrn_reflns_limit_l_max 15
_diffrn_reflns_limit_l_min -15
_diffrn_reflns_number 7965
_diffrn_reflns_theta_full 27.50
_diffrn_reflns_theta_max 27.50
_diffrn_reflns_theta_min 2.57
_diffrn_standards_decay_% none
_diffrn_standards_interval_count 150
_diffrn_standards_number 3
_exptl_absorpt_coefficient_mu 0.635
_exptl_absorpt_correction_type none
_exptl_crystal_density_diffrn 1.521
_exptl_crystal_density_method 'not measured'
_exptl_crystal_F_000 1460
_exptl_crystal_size_max 0.30
_exptl_crystal_size_mid 0.25
_exptl_crystal_size_min 0.25
_refine_diff_density_max 1.133
_refine_diff_density_min -0.640
_refine_diff_density_rms 0.105
_refine_ls_abs_structure_details 'Flack H D (1983), Acta Cryst. A39, 876-881'
_refine_ls_abs_structure_Flack 0.24(5)
_refine_ls_extinction_coef 0.0000(9)
_refine_ls_extinction_expression Fc^*^=kFc[1+0.001xFc^2^\l^3^/sin(2\q)]^-1/4^
_refine_ls_extinction_method SHELXL
_refine_ls_goodness_of_fit_ref 0.982
_refine_ls_hydrogen_treatment mixed
_refine_ls_matrix_type full
_refine_ls_number_parameters 762
_refine_ls_number_reflns 7405
_refine_ls_number_restraints 54
_refine_ls_restrained_S_all 0.986
_refine_ls_R_factor_all 0.1092
_refine_ls_R_factor_gt 0.0627
_refine_ls_shift/su_max 0.001
_refine_ls_shift/su_mean 0.000
_refine_ls_structure_factor_coef Fsqd
_refine_ls_weighting_details 'w=1/[\s^2^(Fo^2^)+(0.1490P)^2^+0.0000P] where P=(Fo^2^+2Fc^2^)/3'
_refine_ls_weighting_scheme calc
_refine_ls_wR_factor_gt 0.1696
_refine_ls_wR_factor_ref 0.2007
_reflns_number_gt 5160
_reflns_number_total 7405
_reflns_threshold_expression >2sigma(I)
_cod_depositor_comments
;
The following automatic conversions were performed:

'_refine_ls_weighting_scheme' value 'calc
w=1/[\s^2^(Fo^2^)+(0.1490P)^2^+0.0000P] where P=(Fo^2^+2Fc^2^)/3' was
changed to 'calc'. New tag '_refine_ls_weighting_details' was
created. The value of the new tag was set to
'w=1/[\s^2^(Fo^2^)+(0.1490P)^2^+0.0000P] where P=(Fo^2^+2Fc^2^)/3'.

Automatic conversion script
Id: cif_fix_values 3143 2015-03-26 13:38:13Z robertas 
;
_cod_database_code 4300110

loop_
_symmetry_equiv_pos_as_xyz
'x, y, z'
'-x, y+1/2, -z'

loop_
_atom_site_label
_atom_site_type_symbol
_atom_site_fract_x
_atom_site_fract_y
_atom_site_fract_z
_atom_site_U_iso_or_equiv
_atom_site_adp_type
_atom_site_occupancy
_atom_site_calc_flag
_atom_site_refinement_flags
_atom_site_disorder_assembly
_atom_site_disorder_group
Ru1 Ru 0.31873(6) 0.4947 0.40327(5) 0.03565(18) Uani 1 d . . .
P1A P -0.0842(4) 0.5230(2) -0.2632(4) 0.0993(14) Uani 1 d D . .
F11 F -0.020(2) 0.4819(9) -0.1722(18) 0.159(3) Uiso 0.459(10) d PD . .
F12 F -0.149(2) 0.5630(9) -0.3585(18) 0.159(3) Uiso 0.459(10) d PD . .
F13 F -0.116(2) 0.5606(9) -0.1741(18) 0.159(3) Uiso 0.459(10) d PD . .
F14 F -0.062(2) 0.4859(9) -0.3609(17) 0.159(3) Uiso 0.459(10) d PD . .
F15 F 0.0563(17) 0.5467(9) -0.254(2) 0.159(3) Uiso 0.459(10) d PD . .
F16 F -0.2258(17) 0.4962(10) -0.274(2) 0.159(3) Uiso 0.459(10) d PD . .
F21 F -0.020(2) 0.5232(10) -0.1344(12) 0.159(3) Uiso 0.541(10) d PD . .
F22 F -0.155(2) 0.5234(9) -0.3929(12) 0.159(3) Uiso 0.541(10) d PD . .
F23 F -0.071(2) 0.4629(6) -0.272(2) 0.159(3) Uiso 0.541(10) d PD . .
F24 F -0.099(2) 0.5837(6) -0.262(2) 0.159(3) Uiso 0.541(10) d PD . .
F25 F 0.0542(16) 0.5296(9) -0.2943(18) 0.159(3) Uiso 0.541(10) d PD . .
F26 F -0.2261(16) 0.5173(8) -0.2380(18) 0.159(3) Uiso 0.541(10) d PD . .
P2 P 0.6119(4) 0.23847(13) 0.6287(3) 0.0734(9) Uani 1 d . . .
F31 F 0.4841(10) 0.2645(5) 0.6550(9) 0.119(4) Uani 1 d . . .
F32 F 0.7425(15) 0.2151(8) 0.6087(18) 0.210(10) Uani 1 d . . .
F33 F 0.5287(12) 0.1909(4) 0.5791(15) 0.164(6) Uani 1 d . . .
F34 F 0.587(3) 0.2691(8) 0.5176(11) 0.232(11) Uani 1 d . . .
F35 F 0.6480(16) 0.2141(6) 0.7479(13) 0.168(6) Uani 1 d . . .
F36 F 0.6975(12) 0.2872(4) 0.6846(10) 0.118(3) Uani 1 d . . .
N1 N 0.4994(7) 0.4580(3) 0.4283(6) 0.0389(14) Uani 1 d . . .
C2 C 0.5881(10) 0.4632(4) 0.3616(9) 0.053(2) Uani 1 d . . .
H2 H 0.5648 0.4838 0.2974 0.064 Uiso 1 calc R . .
C3 C 0.7088(10) 0.4396(4) 0.3850(10) 0.056(2) Uani 1 d . . .
H3 H 0.7680 0.4453 0.3391 0.067 Uiso 1 calc R . .
C4 C 0.7443(8) 0.4066(3) 0.4777(8) 0.0428(18) Uani 1 d . . .
C5 C 0.6519(8) 0.4004(4) 0.5439(8) 0.0443(18) Uani 1 d . . .
H5 H 0.6718 0.3789 0.6068 0.053 Uiso 1 calc R . .
C6 C 0.5304(9) 0.4261(3) 0.5167(8) 0.0412(19) Uani 1 d . . .
C7 C 0.4299(8) 0.4228(3) 0.5839(6) 0.0357(16) Uani 1 d . . .
C8 C 0.4379(8) 0.3907(3) 0.6772(7) 0.0409(18) Uani 1 d . . .
H8 H 0.5093 0.3681 0.6992 0.049 Uiso 1 calc R . .
C9 C 0.3405(8) 0.3925(3) 0.7362(7) 0.0412(17) Uani 1 d . . .
C10 C 0.2348(8) 0.4264(3) 0.7012(7) 0.0416(17) Uani 1 d . . .
H10 H 0.1699 0.4295 0.7425 0.050 Uiso 1 calc R . .
C11 C 0.2263(9) 0.4551(3) 0.6061(7) 0.0437(18) Uani 1 d . . .
H11 H 0.1530 0.4766 0.5819 0.052 Uiso 1 calc R . .
N12 N 0.3211(7) 0.4533(3) 0.5455(6) 0.0364(14) Uani 1 d . . .
C21 C 0.8798(9) 0.3819(4) 0.4997(9) 0.050(2) Uani 1 d . . .
O22 O 0.9662(8) 0.3990(4) 0.4569(8) 0.069(2) Uani 1 d . . .
N23 N 0.8977(8) 0.3383(4) 0.5643(8) 0.056(2) Uani 1 d . . .
H23 H 0.8324 0.3255 0.5882 0.067 Uiso 1 calc R . .
C24 C 1.0278(9) 0.3136(4) 0.5925(9) 0.055(2) Uani 1 d . . .
C25 C 1.0406(16) 0.2808(7) 0.7011(11) 0.083(4) Uani 1 d . . .
H25A H 0.9746 0.2538 0.6877 0.099 Uiso 1 calc R . .
H25B H 1.0273 0.3025 0.7613 0.099 Uiso 1 calc R . .
H25C H 1.1279 0.2656 0.7214 0.099 Uiso 1 calc R . .
C26 C 1.0537(10) 0.2795(4) 0.4976(9) 0.051(2) Uani 1 d . . .
C27 C 1.1855(12) 0.2739(5) 0.4891(13) 0.076(3) Uani 1 d . . .
H27 H 1.2541 0.2896 0.5416 0.092 Uiso 1 calc R . .
C28 C 1.212(2) 0.2467(9) 0.4071(16) 0.106(6) Uani 1 d . . .
H28 H 1.2982 0.2469 0.3966 0.127 Uiso 1 calc R . .
C29 C 1.117(2) 0.2176(7) 0.3351(16) 0.109(7) Uani 1 d . . .
H29 H 1.1414 0.1949 0.2843 0.131 Uiso 1 calc R . .
C30 C 0.982(2) 0.2223(6) 0.3388(12) 0.085(4) Uani 1 d . . .
H30 H 0.9155 0.2053 0.2868 0.102 Uiso 1 calc R . .
C31 C 0.9518(12) 0.2539(5) 0.4244(10) 0.066(3) Uani 1 d . . .
H31 H 0.8643 0.2573 0.4312 0.079 Uiso 1 calc R . .
C41 C 0.3373(10) 0.3592(4) 0.8372(7) 0.049(2) Uani 1 d . . .
O42 O 0.2770(10) 0.3742(4) 0.9064(6) 0.068(2) Uani 1 d . . .
N43 N 0.3977(8) 0.3131(3) 0.8446(6) 0.0501(18) Uani 1 d . . .
H43 H 0.4416 0.3043 0.7955 0.060 Uiso 1 calc R . .
C44 C 0.3890(11) 0.2776(4) 0.9364(8) 0.054(2) Uani 1 d . . .
C45 C 0.4092(16) 0.2217(5) 0.8998(12) 0.077(3) Uani 1 d . . .
H45A H 0.4739 0.2214 0.8545 0.093 Uiso 1 calc R . .
H45B H 0.3261 0.2083 0.8566 0.093 Uiso 1 calc R . .
H45C H 0.4401 0.2005 0.9654 0.093 Uiso 1 calc R . .
C46 C 0.4877(14) 0.2933(4) 1.0445(10) 0.065(3) Uani 1 d . . .
C47 C 0.442(2) 0.3091(6) 1.1348(10) 0.095(5) Uani 1 d . . .
H47 H 0.3510 0.3107 1.1285 0.114 Uiso 1 calc R . .
C48 C 0.527(3) 0.3232(8) 1.2363(15) 0.130(9) Uani 1 d . . .
H48 H 0.4961 0.3364 1.2962 0.156 Uiso 1 calc R . .
C49 C 0.666(5) 0.3158(9) 1.242(2) 0.22(2) Uani 1 d . . .
H49 H 0.7254 0.3215 1.3114 0.260 Uiso 1 calc R . .
C50 C 0.717(2) 0.3008(10) 1.154(2) 0.135(9) Uani 1 d . . .
H50 H 0.8083 0.2981 1.1602 0.162 Uiso 1 calc R . .
C51 C 0.6246(15) 0.2897(7) 1.0509(14) 0.092(5) Uani 1 d . . .
H51 H 0.6550 0.2800 0.9878 0.111 Uiso 1 calc R . .
N61 N 0.3885(8) 0.5573(3) 0.5093(7) 0.0425(16) Uani 1 d . . .
C62 C 0.0208(9) 0.5211(4) 0.3413(8) 0.0477(19) Uani 1 d . . .
H62 H 0.0116 0.4906 0.2996 0.057 Uiso 1 calc R . .
C63 C -0.0922(9) 0.5506(4) 0.3396(9) 0.053(2) Uani 1 d . . .
H63 H -0.1755 0.5393 0.3000 0.064 Uiso 1 calc R . .
C64 C -0.0793(11) 0.5968(4) 0.3973(10) 0.058(3) Uani 1 d . . .
C65 C 0.0457(10) 0.6109(4) 0.4600(10) 0.056(2) Uani 1 d . . .
H65 H 0.0561 0.6413 0.5020 0.067 Uiso 1 calc R . .
C66 C 0.1553(9) 0.5796(3) 0.4600(8) 0.0442(18) Uani 1 d . . .
C67 C 0.2905(8) 0.5914(3) 0.5261(7) 0.0388(16) Uani 1 d . . .
C68 C 0.3235(10) 0.6319(4) 0.6028(8) 0.050(2) Uani 1 d . . .
H68 H 0.2572 0.6544 0.6134 0.060 Uiso 1 calc R . .
C69 C 0.4526(10) 0.6392(4) 0.6632(8) 0.051(2) Uani 1 d . . .
C70 C 0.5484(10) 0.6054(4) 0.6429(9) 0.058(2) Uani 1 d . . .
H70 H 0.6371 0.6099 0.6800 0.069 Uiso 1 calc R . .
C71 C 0.5125(10) 0.5643(4) 0.5668(9) 0.049(2) Uani 1 d . . .
H71 H 0.5780 0.5413 0.5565 0.059 Uiso 1 calc R . .
N72 N 0.1429(7) 0.5347(3) 0.4003(5) 0.0365(14) Uani 1 d . . .
C73 C 0.4893(13) 0.6828(5) 0.7453(11) 0.072(3) Uani 1 d . . .
H73A H 0.5011 0.6697 0.8207 0.087 Uiso 1 calc R . .
H73B H 0.4195 0.7082 0.7314 0.087 Uiso 1 calc R . .
H73C H 0.5708 0.6984 0.7366 0.087 Uiso 1 calc R . .
C74 C -0.2013(13) 0.6293(7) 0.4018(13) 0.095(5) Uani 1 d . . .
H74A H -0.2777 0.6159 0.3488 0.114 Uiso 1 calc R . .
H74B H -0.1863 0.6645 0.3830 0.114 Uiso 1 calc R . .
H74C H -0.2168 0.6279 0.4764 0.114 Uiso 1 calc R . .
N81 N 0.2303(7) 0.4397(3) 0.2887(6) 0.0377(14) Uani 1 d . . .
C82 C 0.1805(9) 0.3938(4) 0.3152(9) 0.050(2) Uani 1 d . . .
H82 H 0.1908 0.3849 0.3906 0.060 Uiso 1 calc R . .
C83 C 0.1138(12) 0.3596(4) 0.2312(10) 0.062(3) Uani 1 d . . .
H83 H 0.0810 0.3282 0.2508 0.074 Uiso 1 calc R . .
C84 C 0.0975(13) 0.3731(5) 0.1195(10) 0.067(3) Uani 1 d . . .
C85 C 0.1528(10) 0.4191(4) 0.0949(8) 0.054(2) Uani 1 d . . .
H85 H 0.1454 0.4280 0.0198 0.065 Uiso 1 calc R . .
C86 C 0.2178(9) 0.4518(4) 0.1769(8) 0.0452(19) Uani 1 d . . .
C87 C 0.2730(9) 0.5024(5) 0.1582(7) 0.050(2) Uani 1 d . . .
C88 C 0.2726(13) 0.5217(5) 0.0511(10) 0.073(3) Uani 1 d . . .
H88 H 0.2337 0.5023 -0.0122 0.088 Uiso 1 calc R . .
C89 C 0.3287(16) 0.5689(6) 0.0377(10) 0.083(4) Uani 1 d . . .
C90 C 0.3747(16) 0.5979(5) 0.1345(11) 0.084(4) Uani 1 d . . .
H90 H 0.4064 0.6313 0.1290 0.101 Uiso 1 calc R . .
C91 C 0.3737(13) 0.5776(4) 0.2393(9) 0.063(3) Uani 1 d . . .
H91 H 0.4076 0.5974 0.3033 0.075 Uiso 1 calc R . .
N92 N 0.3259(8) 0.5306(3) 0.2515(6) 0.0446(16) Uani 1 d . . .
C93 C 0.318(3) 0.5913(12) -0.0796(16) 0.166(14) Uani 1 d . . .
H93A H 0.3692 0.6227 -0.0739 0.200 Uiso 1 calc R . .
H93B H 0.2263 0.5987 -0.1138 0.200 Uiso 1 calc R . .
H93C H 0.3517 0.5667 -0.1251 0.200 Uiso 1 calc R . .
C94 C 0.0288(19) 0.3363(8) 0.0293(15) 0.116(7) Uani 1 d . . .
H94A H -0.0621 0.3469 0.0016 0.139 Uiso 1 calc R . .
H94B H 0.0311 0.3020 0.0601 0.139 Uiso 1 calc R . .
H94C H 0.0736 0.3364 -0.0315 0.139 Uiso 1 calc R . .
C100 C -0.0095(16) 0.6454(8) 0.0078(16) 0.140(8) Uiso 1 d D . .
H100 H -0.0063 0.6147 -0.0386 0.168 Uiso 1 calc R . .
Cl11 Cl -0.1599(9) 0.6775(5) -0.0386(9) 0.225(5) Uani 1 d D . .
Cl12 Cl 0.0193(11) 0.6286(6) 0.1471(8) 0.265(7) Uani 1 d D . .
Cl13 Cl 0.1121(10) 0.6907(4) -0.0101(11) 0.253(6) Uani 1 d D . .
C200 C 0.7099(19) 0.4862(8) -0.017(2) 0.195(12) Uiso 1 d D . .
H200 H 0.7423 0.4916 -0.0857 0.234 Uiso 1 calc R . .
Cl21 Cl 0.6798(12) 0.5450(6) 0.0538(12) 0.279(7) Uani 1 d D . .
Cl22 Cl 0.5585(10) 0.4554(6) -0.0378(16) 0.427(15) Uani 1 d D . .
Cl23 Cl 0.8213(10) 0.4518(5) 0.0917(8) 0.222(5) Uani 1 d D . .

loop_
_atom_site_aniso_label
_atom_site_aniso_U_11
_atom_site_aniso_U_22
_atom_site_aniso_U_33
_atom_site_aniso_U_23
_atom_site_aniso_U_13
_atom_site_aniso_U_12
Ru1 0.0398(3) 0.0302(2) 0.0388(3) 0.0012(3) 0.01295(19) 0.0021(4)
P1 0.071(2) 0.130(4) 0.094(3) -0.021(3) 0.0150(19) 0.031(2)
P2 0.096(2) 0.0537(16) 0.082(2) -0.0104(14) 0.0462(18) -0.0031(16)
F31 0.100(6) 0.145(9) 0.115(7) -0.038(7) 0.030(5) 0.025(6)
F32 0.123(10) 0.235(19) 0.30(2) -0.160(18) 0.100(12) -0.019(11)
F33 0.119(8) 0.088(7) 0.31(2) -0.076(10) 0.093(11) -0.031(6)
F34 0.39(3) 0.218(18) 0.078(8) 0.025(9) 0.043(12) -0.10(2)
F35 0.183(13) 0.160(12) 0.167(12) 0.091(10) 0.054(10) 0.037(10)
F36 0.142(9) 0.077(6) 0.132(8) -0.013(5) 0.024(7) 0.005(6)
N1 0.043(4) 0.038(3) 0.040(3) 0.002(3) 0.020(3) 0.005(3)
C2 0.059(5) 0.047(5) 0.065(6) 0.013(4) 0.036(5) 0.007(4)
C3 0.057(5) 0.041(5) 0.083(7) 0.005(5) 0.045(5) -0.002(4)
C4 0.036(4) 0.038(4) 0.060(5) -0.007(4) 0.022(4) 0.002(3)
C5 0.040(4) 0.045(4) 0.050(5) 0.000(4) 0.017(4) 0.009(4)
C6 0.045(5) 0.037(4) 0.044(5) -0.004(4) 0.017(4) 0.007(3)
C7 0.041(4) 0.039(4) 0.027(4) -0.001(3) 0.008(3) 0.001(3)
C8 0.045(4) 0.044(4) 0.035(4) 0.006(3) 0.012(3) 0.013(4)
C9 0.040(4) 0.045(4) 0.041(4) 0.001(4) 0.015(3) -0.001(3)
C10 0.044(4) 0.043(4) 0.044(4) -0.001(3) 0.021(3) 0.006(3)
C11 0.048(4) 0.038(4) 0.051(5) 0.002(3) 0.024(4) 0.010(3)
N12 0.037(3) 0.033(3) 0.043(4) 0.000(3) 0.015(3) 0.004(3)
C21 0.043(4) 0.042(5) 0.067(6) -0.012(4) 0.019(4) 0.001(4)
O22 0.052(4) 0.078(5) 0.090(6) 0.003(5) 0.039(4) -0.003(4)
N23 0.039(4) 0.060(5) 0.070(5) 0.004(4) 0.017(4) 0.003(4)
C24 0.039(4) 0.063(6) 0.063(6) -0.012(5) 0.010(4) 0.008(4)
C25 0.074(8) 0.110(12) 0.059(8) 0.001(7) 0.008(6) 0.020(8)
C26 0.048(5) 0.041(4) 0.066(6) 0.005(4) 0.015(4) 0.009(4)
C27 0.053(6) 0.080(8) 0.100(10) 0.004(7) 0.025(6) 0.016(6)
C28 0.097(12) 0.135(16) 0.097(11) 0.004(11) 0.044(10) 0.042(12)
C29 0.163(18) 0.086(11) 0.100(12) 0.014(9) 0.071(13) 0.059(12)
C30 0.126(13) 0.064(8) 0.062(8) -0.004(6) 0.017(8) 0.001(8)
C31 0.067(7) 0.066(7) 0.072(7) -0.003(5) 0.032(6) 0.002(5)
C41 0.054(5) 0.061(6) 0.034(4) 0.006(4) 0.014(4) 0.009(4)
O42 0.090(5) 0.078(5) 0.050(4) 0.016(4) 0.045(4) 0.034(5)
N43 0.059(4) 0.052(4) 0.046(4) 0.010(3) 0.024(3) 0.012(4)
C44 0.062(6) 0.059(6) 0.042(5) 0.014(4) 0.010(4) 0.008(5)
C45 0.106(10) 0.057(7) 0.070(7) 0.013(6) 0.023(7) 0.004(7)
C46 0.084(8) 0.047(5) 0.061(6) 0.017(5) 0.015(6) 0.004(5)
C47 0.157(15) 0.072(8) 0.056(7) 0.004(6) 0.026(8) 0.054(9)
C48 0.19(2) 0.110(14) 0.069(9) -0.012(9) -0.020(12) 0.060(15)
C49 0.35(5) 0.085(14) 0.123(19) -0.002(13) -0.13(3) -0.04(2)
C50 0.099(12) 0.16(2) 0.115(15) 0.023(15) -0.042(12) -0.044(13)
C51 0.073(8) 0.127(13) 0.075(8) 0.021(9) 0.014(7) -0.007(8)
N61 0.048(4) 0.030(3) 0.050(4) 0.004(3) 0.013(3) 0.006(3)
C62 0.052(5) 0.042(5) 0.048(5) 0.000(4) 0.010(4) 0.003(4)
C63 0.039(4) 0.055(5) 0.062(6) 0.003(5) 0.005(4) 0.003(4)
C64 0.050(6) 0.058(6) 0.065(6) 0.005(5) 0.008(5) 0.017(5)
C65 0.049(5) 0.045(5) 0.075(7) -0.014(5) 0.015(5) 0.004(4)
C66 0.043(4) 0.040(4) 0.050(5) 0.003(4) 0.010(4) 0.008(3)
C67 0.044(4) 0.035(4) 0.038(4) -0.001(3) 0.012(3) -0.001(3)
C68 0.060(5) 0.042(5) 0.048(5) -0.011(4) 0.010(4) 0.008(4)
C69 0.061(6) 0.043(5) 0.048(5) -0.007(4) 0.011(4) -0.014(4)
C70 0.048(5) 0.058(6) 0.061(6) -0.005(5) -0.001(4) -0.007(4)
C71 0.043(5) 0.040(5) 0.063(6) -0.001(4) 0.010(5) 0.000(4)
N72 0.042(3) 0.033(3) 0.034(3) 0.002(3) 0.007(3) -0.002(3)
C73 0.071(7) 0.069(7) 0.071(7) -0.028(6) 0.004(6) 0.000(6)
C74 0.069(8) 0.087(10) 0.114(12) -0.013(8) -0.010(8) 0.028(7)
N81 0.042(4) 0.032(3) 0.044(4) -0.001(3) 0.021(3) -0.006(3)
C82 0.053(5) 0.041(4) 0.064(6) -0.002(4) 0.028(4) -0.004(4)
C83 0.074(7) 0.045(5) 0.078(7) -0.014(5) 0.040(6) -0.012(5)
C84 0.078(7) 0.061(6) 0.070(7) -0.031(5) 0.034(6) -0.021(5)
C85 0.064(6) 0.062(6) 0.042(4) -0.014(4) 0.021(4) -0.008(5)
C86 0.049(5) 0.044(5) 0.050(5) 0.000(4) 0.027(4) 0.002(4)
C87 0.050(4) 0.057(7) 0.042(4) 0.008(4) 0.013(3) -0.012(5)
C88 0.086(8) 0.083(8) 0.054(6) 0.008(6) 0.025(6) -0.022(7)
C89 0.106(10) 0.090(9) 0.054(6) 0.022(6) 0.021(6) -0.018(8)
C90 0.119(11) 0.067(7) 0.066(7) 0.016(6) 0.023(7) -0.035(8)
C91 0.086(8) 0.047(5) 0.059(6) 0.015(5) 0.022(5) -0.014(5)
N92 0.053(4) 0.036(3) 0.047(4) 0.002(3) 0.017(3) -0.002(3)
C93 0.18(2) 0.22(3) 0.083(11) 0.067(15) 0.003(13) -0.11(2)
C94 0.118(13) 0.135(14) 0.116(12) -0.085(12) 0.070(11) -0.084(12)
Cl11 0.183(7) 0.290(13) 0.215(9) 0.069(9) 0.073(6) 0.112(8)
Cl12 0.233(10) 0.380(18) 0.182(8) 0.158(11) 0.049(7) 0.033(11)
Cl13 0.193(8) 0.191(9) 0.365(16) 0.136(11) 0.046(9) 0.013(7)
Cl21 0.223(11) 0.343(18) 0.227(11) -0.076(12) -0.036(8) 0.036(11)
Cl22 0.151(8) 0.51(3) 0.61(3) -0.40(3) 0.068(13) -0.084(12)
Cl23 0.198(8) 0.273(11) 0.170(7) -0.084(8) -0.011(6) 0.041(8)

loop_
_atom_type_symbol
_atom_type_description
_atom_type_scat_dispersion_real
_atom_type_scat_dispersion_imag
_atom_type_scat_source
Ru Ru -1.2594 0.8363 'International Tables Vol C Tables 4.2.6.8 and 6.1.1.4'
P P 0.1023 0.0942 'International Tables Vol C Tables 4.2.6.8 and 6.1.1.4'
F F 0.0171 0.0103 'International Tables Vol C Tables 4.2.6.8 and 6.1.1.4'
O O 0.0106 0.0060 'International Tables Vol C Tables 4.2.6.8 and 6.1.1.4'
N N 0.0061 0.0033 'International Tables Vol C Tables 4.2.6.8 and 6.1.1.4'
C C 0.0033 0.0016 'International Tables Vol C Tables 4.2.6.8 and 6.1.1.4'
H H 0.0000 0.0000 'International Tables Vol C Tables 4.2.6.8 and 6.1.1.4'
Cl Cl 0.1484 0.1585 'International Tables Vol C Tables 4.2.6.8 and 6.1.1.4'

loop_
_geom_angle_atom_site_label_1
_geom_angle_atom_site_label_2
_geom_angle_atom_site_label_3
_geom_angle
_geom_angle_site_symmetry_1
_geom_angle_site_symmetry_3
_geom_angle_publ_flag
N12 Ru1 N1 78.4(3) . . ?
N12 Ru1 N81 97.6(3) . . ?
N1 Ru1 N81 91.5(3) . . ?
N12 Ru1 N72 96.6(3) . . ?
N1 Ru1 N72 172.4(3) . . ?
N81 Ru1 N72 94.8(3) . . ?
N12 Ru1 N92 174.1(3) . . ?
N1 Ru1 N92 96.9(3) . . ?
N81 Ru1 N92 78.8(3) . . ?
N72 Ru1 N92 88.5(3) . . ?
N12 Ru1 N61 86.8(3) . . ?
N1 Ru1 N61 95.4(3) . . ?
N81 Ru1 N61 172.4(3) . . ?
N72 Ru1 N61 78.5(3) . . ?
N92 Ru1 N61 97.3(3) . . ?
F13 P1A F15 92.7(10) . . ?
F21 P1A F23 92.7(9) . . ?
F21 P1A F25 92.7(9) . . ?
F23 P1A F25 89.5(9) . . ?
F13 P1A F11 93.0(9) . . ?
F15 P1A F11 88.8(9) . . ?
F21 P1A F26 89.9(9) . . ?
F23 P1A F26 91.1(9) . . ?
F25 P1A F26 177.3(11) . . ?
F21 P1A F24 90.4(9) . . ?
F23 P1A F24 176.8(11) . . ?
F25 P1A F24 89.5(9) . . ?
F26 P1A F24 89.7(9) . . ?
F21 P1A F22 177.5(11) . . ?
F23 P1A F22 88.0(9) . . ?
F25 P1A F22 89.7(9) . . ?
F26 P1A F22 87.6(9) . . ?
F24 P1A F22 88.9(9) . . ?
F13 P1A F12 89.2(9) . . ?
F15 P1A F12 91.5(10) . . ?
F11 P1A F12 177.8(11) . . ?
F13 P1A F14 175.7(11) . . ?
F15 P1A F14 89.9(9) . . ?
F11 P1A F14 90.6(9) . . ?
F12 P1A F14 87.3(9) . . ?
F13 P1A F16 89.4(9) . . ?
F15 P1A F16 177.4(11) . . ?
F11 P1A F16 89.5(9) . . ?
F12 P1A F16 90.1(9) . . ?
F14 P1A F16 88.1(9) . . ?
F34 P2 F33 95.8(10) . . ?
F34 P2 F32 92.0(13) . . ?
F33 P2 F32 93.1(7) . . ?
F34 P2 F35 172.2(10) . . ?
F33 P2 F35 92.0(9) . . ?
F32 P2 F35 87.8(11) . . ?
F34 P2 F31 89.1(11) . . ?
F33 P2 F31 90.1(6) . . ?
F32 P2 F31 176.5(8) . . ?
F35 P2 F31 90.7(8) . . ?
F34 P2 F36 86.1(8) . . ?
F33 P2 F36 177.9(8) . . ?
F32 P2 F36 87.7(8) . . ?
F35 P2 F36 86.0(8) . . ?
F31 P2 F36 89.0(6) . . ?
C6 N1 C2 118.3(8) . . ?
C6 N1 Ru1 116.4(5) . . ?
C2 N1 Ru1 125.3(6) . . ?
C3 C2 N1 122.7(9) . . ?
C2 C3 C4 120.1(8) . . ?
C5 C4 C3 117.0(8) . . ?
C5 C4 C21 125.4(9) . . ?
C3 C4 C21 117.5(8) . . ?
C6 C5 C4 120.5(9) . . ?
N1 C6 C5 121.4(8) . . ?
N1 C6 C7 114.8(7) . . ?
C5 C6 C7 123.7(8) . . ?
N12 C7 C8 120.8(8) . . ?
N12 C7 C6 114.0(7) . . ?
C8 C7 C6 125.1(8) . . ?
C9 C8 C7 119.8(8) . . ?
C8 C9 C10 118.9(8) . . ?
C8 C9 C41 124.6(8) . . ?
C10 C9 C41 116.5(7) . . ?
C11 C10 C9 119.8(7) . . ?
N12 C11 C10 122.2(8) . . ?
C11 N12 C7 118.2(7) . . ?
C11 N12 Ru1 125.4(6) . . ?
C7 N12 Ru1 116.3(5) . . ?
O22 C21 N23 122.3(9) . . ?
O22 C21 C4 120.8(9) . . ?
N23 C21 C4 116.8(8) . . ?
C21 N23 C24 119.6(8) . . ?
N23 C24 C26 112.9(8) . . ?
N23 C24 C25 109.5(9) . . ?
C26 C24 C25 109.7(10) . . ?
C31 C26 C27 120.8(11) . . ?
C31 C26 C24 121.7(9) . . ?
C27 C26 C24 117.4(10) . . ?
C28 C27 C26 119.5(16) . . ?
C27 C28 C29 122.7(17) . . ?
C28 C29 C30 119.7(15) . . ?
C29 C30 C31 117.6(15) . . ?
C26 C31 C30 119.2(12) . . ?
O42 C41 N43 122.7(9) . . ?
O42 C41 C9 119.5(9) . . ?
N43 C41 C9 117.7(8) . . ?
C41 N43 C44 119.8(8) . . ?
N43 C44 C46 110.4(9) . . ?
N43 C44 C45 109.1(9) . . ?
C46 C44 C45 113.1(9) . . ?
C47 C46 C51 120.6(15) . . ?
C47 C46 C44 119.8(13) . . ?
C51 C46 C44 119.6(12) . . ?
C46 C47 C48 123(2) . . ?
C47 C48 C49 115(2) . . ?
C50 C49 C48 124.2(17) . . ?
C49 C50 C51 117(2) . . ?
C46 C51 C50 119.9(19) . . ?
C71 N61 C67 118.8(8) . . ?
C71 N61 Ru1 126.0(6) . . ?
C67 N61 Ru1 115.0(6) . . ?
N72 C62 C63 123.0(9) . . ?
C64 C63 C62 119.1(9) . . ?
C63 C64 C65 118.5(9) . . ?
C63 C64 C74 120.9(10) . . ?
C65 C64 C74 120.3(11) . . ?
C64 C65 C66 120.0(9) . . ?
N72 C66 C65 121.3(9) . . ?
N72 C66 C67 115.4(7) . . ?
C65 C66 C67 123.2(8) . . ?
C68 C67 N61 120.1(8) . . ?
C68 C67 C66 125.2(8) . . ?
N61 C67 C66 114.7(7) . . ?
C69 C68 C67 121.3(9) . . ?
C68 C69 C70 117.3(9) . . ?
C68 C69 C73 121.7(10) . . ?
C70 C69 C73 121.0(9) . . ?
C69 C70 C71 120.5(9) . . ?
N61 C71 C70 122.0(9) . . ?
C62 N72 C66 118.0(7) . . ?
C62 N72 Ru1 125.8(6) . . ?
C66 N72 Ru1 116.1(5) . . ?
C82 N81 C86 118.7(8) . . ?
C82 N81 Ru1 125.0(6) . . ?
C86 N81 Ru1 116.3(6) . . ?
N81 C82 C83 121.5(9) . . ?
C84 C83 C82 119.2(9) . . ?
C83 C84 C85 118.1(9) . . ?
C83 C84 C94 119.5(12) . . ?
C85 C84 C94 122.3(12) . . ?
C86 C85 C84 122.1(9) . . ?
C85 C86 N81 120.3(8) . . ?
C85 C86 C87 125.6(8) . . ?
N81 C86 C87 114.0(8) . . ?
N92 C87 C88 120.4(10) . . ?
N92 C87 C86 116.4(7) . . ?
C88 C87 C86 123.2(9) . . ?
C89 C88 C87 121.2(12) . . ?
C88 C89 C90 116.6(10) . . ?
C88 C89 C93 120.5(14) . . ?
C90 C89 C93 122.0(15) . . ?
C91 C90 C89 120.5(11) . . ?
N92 C91 C90 122.1(11) . . ?
C91 N92 C87 119.0(8) . . ?
C91 N92 Ru1 126.5(7) . . ?
C87 N92 Ru1 114.5(6) . . ?
Cl12 C100 Cl11 112.4(12) . . ?
Cl12 C100 Cl13 109.1(11) . . ?
Cl11 C100 Cl13 104.5(11) . . ?
Cl22 C200 Cl23 106.7(13) . . ?
Cl22 C200 Cl21 101.9(12) . . ?
Cl23 C200 Cl21 102.4(12) . . ?

loop_
_geom_bond_atom_site_label_1
_geom_bond_atom_site_label_2
_geom_bond_distance
_geom_bond_site_symmetry_2
_geom_bond_publ_flag
Ru1 N12 2.033(7) . ?
Ru1 N1 2.049(7) . ?
Ru1 N81 2.052(7) . ?
Ru1 N72 2.080(7) . ?
Ru1 N92 2.086(7) . ?
Ru1 N61 2.089(8) . ?
P1 F13 1.546(15) . ?
P1 F15 1.551(15) . ?
P1 F21 1.556(15) . ?
P1 F23 1.566(14) . ?
P1 F25 1.568(15) . ?
P1 F11 1.568(15) . ?
P1 F26 1.570(14) . ?
P1 F24 1.575(15) . ?
P1 F22 1.581(15) . ?
P1 F12 1.581(15) . ?
P1 F14 1.588(15) . ?
P1 F16 1.595(15) . ?
P2 F34 1.538(15) . ?
P2 F33 1.539(11) . ?
P2 F32 1.546(14) . ?
P2 F35 1.547(13) . ?
P2 F31 1.577(10) . ?
P2 F36 1.597(11) . ?
N1 C6 1.336(12) . ?
N1 C2 1.364(10) . ?
C2 C3 1.357(14) . ?
C3 C4 1.394(14) . ?
C4 C5 1.393(12) . ?
C4 C21 1.503(12) . ?
C5 C6 1.388(12) . ?
C6 C7 1.465(12) . ?
C7 N12 1.363(11) . ?
C7 C8 1.394(11) . ?
C8 C9 1.365(11) . ?
C9 C10 1.384(12) . ?
C9 C41 1.509(12) . ?
C10 C11 1.362(12) . ?
C11 N12 1.356(10) . ?
C21 O22 1.216(12) . ?
C21 N23 1.360(14) . ?
N23 C24 1.454(12) . ?
C24 C26 1.526(14) . ?
C24 C25 1.551(19) . ?
C26 C31 1.380(16) . ?
C26 C27 1.394(15) . ?
C27 C28 1.30(2) . ?
C28 C29 1.38(3) . ?
C29 C30 1.40(3) . ?
C30 C31 1.415(19) . ?
C41 O42 1.221(11) . ?
C41 N43 1.337(12) . ?
N43 C44 1.465(12) . ?
C44 C46 1.521(16) . ?
C44 C45 1.541(17) . ?
C46 C47 1.354(18) . ?
C46 C51 1.40(2) . ?
C47 C48 1.39(3) . ?
C48 C49 1.43(5) . ?
C49 C50 1.36(5) . ?
C50 C51 1.42(2) . ?
N61 C71 1.321(12) . ?
N61 C67 1.392(11) . ?
C62 N72 1.343(12) . ?
C62 C63 1.389(13) . ?
C63 C64 1.374(15) . ?
C64 C65 1.387(15) . ?
C64 C74 1.524(16) . ?
C65 C66 1.389(13) . ?
C66 N72 1.361(11) . ?
C66 C67 1.471(12) . ?
C67 C68 1.392(12) . ?
C68 C69 1.377(14) . ?
C69 C70 1.384(15) . ?
C69 C73 1.494(14) . ?
C70 C71 1.402(15) . ?
N81 C82 1.359(11) . ?
N81 C86 1.374(11) . ?
C82 C83 1.406(15) . ?
C83 C84 1.378(17) . ?
C84 C85 1.379(16) . ?
C84 C94 1.502(16) . ?
C85 C86 1.361(13) . ?
C86 C87 1.465(14) . ?
C87 N92 1.355(12) . ?
C87 C88 1.396(13) . ?
C88 C89 1.375(19) . ?
C89 C90 1.385(19) . ?
C89 C93 1.522(19) . ?
C90 C91 1.384(15) . ?
C91 N92 1.331(12) . ?
C100 Cl12 1.710(17) . ?
C100 Cl11 1.734(17) . ?
C100 Cl13 1.766(17) . ?
C200 Cl22 1.718(18) . ?
C200 Cl23 1.778(18) . ?
C200 Cl21 1.809(18) . ?
